data_9012281
loop_
_publ_author_name
'Ross, K. C.'
'Mitchell, R. H.'
'Chakhmouradian, A. R.'

_publ_section_title
;
 The crystal structure of synthetic simmonsite, Na2LiAlF6
;
_journal_name_full 'Journal of Solid State Chemistry'
_journal_page_first 95
_journal_page_last 101
_journal_paper_doi 10.1016/S0022-4596(02)00137-8
_journal_volume 172
_journal_year 2003
_chemical_compound_source Synthetic
_chemical_formula_sum 'Al F6 Na3'
_chemical_name_mineral Cryolite
_space_group_IT_number 14
_symmetry_space_group_name_Hall '-P 2yn'
_symmetry_space_group_name_H-M 'P 1 21/n 1'
_cell_angle_alpha 90
_cell_angle_beta 89.81
_cell_angle_gamma 90
_cell_length_a 5.4054
_cell_length_b 5.5934
_cell_length_c 7.7672
_cell_formula_units_Z 2
_cell_volume 234.837
_database_code_amcsd 0014034
_exptl_crystal_density_diffrn 2.969
_cod_original_formula_sum 'Na3 Al F6'
_cod_database_code 9012281

loop_
_space_group_symop_operation_xyz
x,y,z
1/2+x,1/2-y,1/2+z
1/2-x,1/2+y,1/2-z
-x,-y,-z

loop_
_atom_site_label
_atom_site_fract_x
_atom_site_fract_y
_atom_site_fract_z
_atom_site_U_iso_or_equiv
Na2 0.51380 0.55200 0.25180 0.02913
Na1 0.50000 0.00000 0.50000 0.02026
Al1 0.50000 0.00000 0.00000 0.02280
F1 0.22550 0.17650 0.95300 0.02026
F2 0.33530 0.72850 0.93620 0.01773
F3 0.39700 0.95640 0.21820 0.01773

loop_
_cod_related_entry_id
_cod_related_entry_database
_cod_related_entry_code
1 AMCSD 0014034
